data_7714790
loop_
_publ_author_name
'Sinitsa, Dmitry K.'
'Pylova, Ekaterina K.'
'Mironova, Olga A.'
'Bashirov, Denis A.'
'Ryadun, Alexey A.'
'Sukhikh, Taisiya S.'
'Konchenko, Sergey N.'

_publ_section_title
;
 Lanthanide complexes with a new luminescent iminophosphonamide ligand
 bearing phenylbenzothiazole substituents.
;
_journal_issue 5
_journal_name_full 'Dalton transactions (Cambridge, England : 2003)'
_journal_page_first 2181
_journal_page_last 2192
_journal_paper_doi 10.1039/d3dt03511e
_journal_volume 53
_journal_year 2024
_chemical_formula_moiety 'C38 H27 N4 P S2, C2 H3 N'
_chemical_formula_sum 'C40 H30 N5 P S2'
_chemical_formula_weight 675.78
_space_group_crystal_system monoclinic
_space_group_IT_number 14
_space_group_name_Hall '-P 2yn'
_space_group_name_H-M_alt 'P 1 21/n 1'
_atom_sites_solution_hydrogens mixed
_atom_sites_solution_primary dual
_audit_creation_date 2023-09-07
_audit_creation_method
;
Olex2 1.5
(compiled 2023.08.24 svn.re1ec1418 for OlexSys, GUI svn.r6817)
;
_audit_update_record
;
2023-09-07 deposited with the CCDC.	2023-12-20 downloaded from the CCDC.
;
_cell_angle_alpha 90
_cell_angle_beta 90.960(5)
_cell_angle_gamma 90
_cell_formula_units_Z 4
_cell_length_a 9.8197(15)
_cell_length_b 14.331(2)
_cell_length_c 23.996(3)
_cell_measurement_reflns_used 2967
_cell_measurement_temperature 150(2)
_cell_measurement_theta_max 24.69
_cell_measurement_theta_min 2.23
_cell_volume 3376.4(8)
_computing_cell_refinement 'Bruker SAINT'
_computing_data_collection 'Bruker APEX3'
_computing_data_reduction 'Bruker SAINT'
_computing_molecular_graphics 'Olex2 1.5 (Dolomanov et al., 2009)'
_computing_publication_material 'Olex2 1.5 (Dolomanov et al., 2009)'
_computing_structure_refinement 'SHELXL 2014/7 (Sheldrick, 2015)'
_computing_structure_solution 'SHELXT 2014/5 (Sheldrick, 2014)'
_diffrn_ambient_temperature 150(2)
_diffrn_detector PIXEL
_diffrn_detector_area_resol_mean 7.41
_diffrn_detector_type 'Bruker PHOTON III area detector'
_diffrn_measured_fraction_theta_full 0.997
_diffrn_measured_fraction_theta_max 0.997
_diffrn_measurement_device 'three-circle diffractometer'
_diffrn_measurement_device_type 'Bruker D8 Venture diffractometer'
_diffrn_measurement_method '\w and \f scans'
_diffrn_radiation_monochromator 'Incoatec HELIOS multilayer mirrors'
_diffrn_radiation_type MoK\a
_diffrn_radiation_wavelength 0.71073
_diffrn_reflns_av_R_equivalents 0.1156
_diffrn_reflns_av_unetI/netI 0.0763
_diffrn_reflns_Laue_measured_fraction_full 0.997
_diffrn_reflns_Laue_measured_fraction_max 0.997
_diffrn_reflns_limit_h_max 11
_diffrn_reflns_limit_h_min -11
_diffrn_reflns_limit_k_max 17
_diffrn_reflns_limit_k_min -16
_diffrn_reflns_limit_l_max 28
_diffrn_reflns_limit_l_min -28
_diffrn_reflns_number 39932
_diffrn_reflns_point_group_measured_fraction_full 0.997
_diffrn_reflns_point_group_measured_fraction_max 0.997
_diffrn_reflns_theta_full 25.043
_diffrn_reflns_theta_max 25.043
_diffrn_reflns_theta_min 1.655
_diffrn_source 'Incoatec IuS3.0 microfocus X-ray tube'
_diffrn_source_current 1.4
_diffrn_source_power 0.07
_diffrn_source_voltage 50.0
_exptl_absorpt_coefficient_mu 0.243
_exptl_absorpt_correction_T_max 0.7452
_exptl_absorpt_correction_T_min 0.6756
_exptl_absorpt_correction_type multi-scan
_exptl_absorpt_process_details
;
SADABS-2016/2 (Bruker,2016/2) was used for absorption correction.
wR2(int) was 0.1074 before and 0.0843 after correction.
The Ratio of minimum to maximum transmission is 0.9066.
The \l/2 correction factor is Not present.
;
_exptl_crystal_colour colourless
_exptl_crystal_colour_primary colourless
_exptl_crystal_density_diffrn 1.329
_exptl_crystal_description prism
_exptl_crystal_F_000 1408
_exptl_crystal_preparation Luminescent
_exptl_crystal_size_max 0.17
_exptl_crystal_size_mid 0.09
_exptl_crystal_size_min 0.08
_refine_diff_density_max 0.307
_refine_diff_density_min -0.368
_refine_diff_density_rms 0.065
_refine_ls_extinction_method none
_refine_ls_goodness_of_fit_ref 1.044
_refine_ls_hydrogen_treatment mixed
_refine_ls_matrix_type full
_refine_ls_number_parameters 437
_refine_ls_number_reflns 5951
_refine_ls_number_restraints 1
_refine_ls_restrained_S_all 1.044
_refine_ls_R_factor_all 0.0773
_refine_ls_R_factor_gt 0.0549
_refine_ls_shift/su_max 0.001
_refine_ls_shift/su_mean 0.000
_refine_ls_structure_factor_coef Fsqd
_refine_ls_weighting_details 'w=1/[\s^2^(Fo^2^)+(0.0485P)^2^+2.9555P] where P=(Fo^2^+2Fc^2^)/3'
_refine_ls_weighting_scheme calc
_refine_ls_wR_factor_gt 0.1289
_refine_ls_wR_factor_ref 0.1444
_reflns_Friedel_coverage 0.000
_reflns_number_gt 4484
_reflns_number_total 5951
_reflns_threshold_expression 'I > 2\s(I)'
_cod_data_source_file d3dt03511e2.cif
_cod_data_source_block moahppbt
_cod_depositor_comments 'Adding full bibliography for 7714787--7714793.cif.'
_cod_database_code 7714790
_shelx_shelxl_version_number 2014/7
_shelx_space_group_comment
;
The symmetry employed for this shelxl refinement is uniquely defined
by the following loop, which should always be used as a source of
symmetry information in preference to the above space-group names.
They are only intended as comments.
;
_shelx_estimated_absorpt_t_max 0.981
_shelx_estimated_absorpt_t_min 0.960
_olex2_refinement_description
;
1. Fixed Uiso
 At 1.2 times of:
  All C(H) groups, All N(H) groups
 At 1.5 times of:
  All C(H,H,H) groups
2. Restrained distances
 N1-H1
 0.88 with sigma of 0.02
3.a Aromatic/amide H refined with riding coordinates:
 C2(H2), C3(H3), C5(H5), C7(H7), C8(H8), C9(H9), C11(H11), C13(H13), C14(H14),
 C15(H15), C16(H16), C18(H18), C19(H19), C21(H21), C22(H22), C23(H23), C24(H24),
  C25(H25), C26(H26), C27(H27), C28(H28), C30(H30), C32(H32), C35(H35),
 C37(H37), C38(H38)
3.b Idealised Me refined as rotating group:
 C3S(H3SA,H3SB,H3SC)
;
_olex2_submission_special_instructions 'No special instructions were received'

loop_
_space_group_symop_operation_xyz
'x, y, z'
'-x+1/2, y+1/2, -z+1/2'
'-x, -y, -z'
'x-1/2, -y-1/2, z-1/2'

loop_
_atom_site_label
_atom_site_type_symbol
_atom_site_fract_x
_atom_site_fract_y
_atom_site_fract_z
_atom_site_U_iso_or_equiv
_atom_site_adp_type
_atom_site_occupancy
_atom_site_site_symmetry_order
_atom_site_calc_flag
_atom_site_refinement_flags_posn
_atom_site_refinement_flags_adp
_atom_site_refinement_flags_occupancy
_atom_site_disorder_assembly
_atom_site_disorder_group
S1 S 0.28739(9) 0.77135(6) 0.94445(4) 0.0372(2) Uani 1 1 d . . . . .
S2 S 1.05922(8) 0.56298(5) 0.78681(3) 0.0284(2) Uani 1 1 d . . . . .
P1 P 0.82796(8) 0.79607(5) 0.81071(3) 0.0227(2) Uani 1 1 d . . . . .
N1 N 0.6701(3) 0.78565(17) 0.83369(10) 0.0258(6) Uani 1 1 d D . . . .
H1 H 0.635(3) 0.8310(17) 0.8531(12) 0.031 Uiso 1 1 d D U . . .
N2 N 0.9342(3) 0.72014(17) 0.83119(9) 0.0244(6) Uani 1 1 d . . . . .
N3 N 0.4822(3) 0.86449(17) 0.89879(10) 0.0276(6) Uani 1 1 d . . . . .
N4 N 1.0988(3) 0.46006(17) 0.87457(10) 0.0265(6) Uani 1 1 d . . . . .
C1 C 0.8236(3) 0.79391(19) 0.73603(11) 0.0220(6) Uani 1 1 d . . . . .
C2 C 1.0367(4) 1.0264(2) 0.85895(15) 0.0438(9) Uani 1 1 d . . . . .
H2 H 1.1278 1.0403 0.8699 0.053 Uiso 1 1 calc R U . . .
C3 C 1.1544(3) 0.4035(2) 0.72867(13) 0.0361(8) Uani 1 1 d . . . . .
H3 H 1.1488 0.4340 0.6936 0.043 Uiso 1 1 calc R U . . .
C4 C 1.0594(3) 0.5431(2) 0.85914(11) 0.0217(6) Uani 1 1 d . . . . .
C5 C 0.7713(3) 0.9873(2) 0.82634(13) 0.0302(7) Uani 1 1 d . . . . .
H5 H 0.6804 0.9742 0.8146 0.036 Uiso 1 1 calc R U . . .
C6 C 1.0204(3) 0.6129(2) 0.90045(11) 0.0225(6) Uani 1 1 d . . . . .
C7 C 0.9412(4) 1.0969(2) 0.85643(14) 0.0409(9) Uani 1 1 d . . . . .
H7 H 0.9666 1.1590 0.8658 0.049 Uiso 1 1 calc R U . . .
C8 C 0.9421(3) 0.7724(2) 0.70717(12) 0.0272(7) Uani 1 1 d . . . . .
H8 H 1.0215 0.7526 0.7270 0.033 Uiso 1 1 calc R U . . .
C9 C 0.3503(4) 1.0774(3) 0.96615(16) 0.0514(10) Uani 1 1 d . . . . .
H9 H 0.3665 1.1426 0.9691 0.062 Uiso 1 1 calc R U . . .
C10 C 0.9549(3) 0.6981(2) 0.88688(11) 0.0227(6) Uani 1 1 d . . . . .
C11 C 0.5588(3) 0.5418(2) 0.81130(13) 0.0318(7) Uani 1 1 d . . . . .
H11 H 0.5856 0.4886 0.7906 0.038 Uiso 1 1 calc R U . . .
C12 C 1.1328(3) 0.4054(2) 0.82917(12) 0.0272(7) Uani 1 1 d . . . . .
C13 C 0.4062(3) 0.6155(2) 0.87386(13) 0.0295(7) Uani 1 1 d . . . . .
H13 H 0.3276 0.6125 0.8963 0.035 Uiso 1 1 calc R U . . .
C14 C 0.9436(3) 0.7799(2) 0.64962(12) 0.0313(7) Uani 1 1 d . . . . .
H14 H 1.0239 0.7649 0.6300 0.038 Uiso 1 1 calc R U . . .
C15 C 0.8088(4) 1.0773(2) 0.84037(14) 0.0381(8) Uani 1 1 d . . . . .
H15 H 0.7431 1.1259 0.8389 0.046 Uiso 1 1 calc R U . . .
C16 C 1.0463(3) 0.5905(2) 0.95649(12) 0.0275(7) Uani 1 1 d . . . . .
H16 H 1.0917 0.5337 0.9652 0.033 Uiso 1 1 calc R U . . .
C17 C 0.2988(4) 0.8897(2) 0.95789(13) 0.0373(8) Uani 1 1 d . . . . .
C18 C 0.7098(3) 0.8305(2) 0.64910(12) 0.0301(7) Uani 1 1 d . . . . .
H18 H 0.6305 0.8500 0.6291 0.036 Uiso 1 1 calc R U . . .
C19 C 0.8277(3) 0.8095(2) 0.62069(13) 0.0318(7) Uani 1 1 d . . . . .
H19 H 0.8292 0.8153 0.5813 0.038 Uiso 1 1 calc R U . . .
C20 C 0.4078(3) 0.9287(2) 0.92959(12) 0.0305(7) Uani 1 1 d . . . . .
C21 C 0.7079(3) 0.8229(2) 0.70655(12) 0.0269(7) Uani 1 1 d . . . . .
H21 H 0.6272 0.8376 0.7260 0.032 Uiso 1 1 calc R U . . .
C22 C 0.4446(3) 0.5372(2) 0.84446(14) 0.0338(8) Uani 1 1 d . . . . .
H22 H 0.3935 0.4811 0.8469 0.041 Uiso 1 1 calc R U . . .
C23 C 1.0081(3) 0.6482(2) 0.99928(12) 0.0295(7) Uani 1 1 d . . . . .
H23 H 1.0277 0.6318 1.0369 0.035 Uiso 1 1 calc R U . . .
C24 C 0.6337(3) 0.6228(2) 0.80815(12) 0.0294(7) Uani 1 1 d . . . . .
H24 H 0.7123 0.6247 0.7856 0.035 Uiso 1 1 calc R U . . .
C25 C 0.9402(3) 0.7308(2) 0.98650(12) 0.0324(7) Uani 1 1 d . . . . .
H25 H 0.9118 0.7710 1.0156 0.039 Uiso 1 1 calc R U . . .
C26 C 1.0011(3) 0.9359(2) 0.84569(13) 0.0335(7) Uani 1 1 d . . . . .
H26 H 1.0675 0.8878 0.8476 0.040 Uiso 1 1 calc R U . . .
C27 C 1.1744(3) 0.3120(2) 0.83235(15) 0.0340(8) Uani 1 1 d . . . . .
H27 H 1.1823 0.2812 0.8673 0.041 Uiso 1 1 calc R U . . .
C28 C 1.2037(3) 0.2660(2) 0.78352(15) 0.0394(8) Uani 1 1 d . . . . .
H28 H 1.2296 0.2021 0.7848 0.047 Uiso 1 1 calc R U . . .
C29 C 0.8677(3) 0.9153(2) 0.82946(11) 0.0255(7) Uani 1 1 d . . . . .
C30 C 0.4340(4) 1.0240(2) 0.93354(14) 0.0411(9) Uani 1 1 d . . . . .
H30 H 0.5077 1.0514 0.9142 0.049 Uiso 1 1 calc R U . . .
C31 C 0.4796(3) 0.6989(2) 0.87156(12) 0.0235(6) Uani 1 1 d . . . . .
C32 C 1.1959(3) 0.3116(2) 0.73273(15) 0.0404(9) Uani 1 1 d . . . . .
H32 H 1.2197 0.2789 0.6998 0.048 Uiso 1 1 calc R U . . .
C33 C 1.1209(3) 0.4501(2) 0.77746(12) 0.0286(7) Uani 1 1 d . . . . .
C34 C 0.5955(3) 0.7024(2) 0.83768(11) 0.0239(6) Uani 1 1 d . . . . .
C35 C 0.2145(4) 0.9445(3) 0.99143(15) 0.0487(10) Uani 1 1 d . . . . .
H35 H 0.1407 0.9179 1.0110 0.058 Uiso 1 1 calc R U . . .
C36 C 0.4303(3) 0.7806(2) 0.90212(12) 0.0256(7) Uani 1 1 d . . . . .
C37 C 0.2431(5) 1.0383(3) 0.99483(16) 0.0571(11) Uani 1 1 d . . . . .
H37 H 0.1881 1.0771 1.0173 0.069 Uiso 1 1 calc R U . . .
C38 C 0.9142(3) 0.7546(2) 0.93170(12) 0.0306(7) Uani 1 1 d . . . . .
H38 H 0.8671 0.8111 0.9238 0.037 Uiso 1 1 calc R U . . .
N1S N 0.5872(4) 0.6677(3) 1.02602(16) 0.0722(12) Uani 1 1 d . . . . .
C2S C 0.6292(4) 0.6106(3) 0.99828(15) 0.0456(9) Uani 1 1 d . . . . .
C3S C 0.6807(4) 0.5380(3) 0.96196(16) 0.0496(10) Uani 1 1 d . . . . .
H3SA H 0.6179 0.5295 0.9302 0.074 Uiso 1 1 calc R U . . .
H3SB H 0.6886 0.4793 0.9828 0.074 Uiso 1 1 calc R U . . .
H3SC H 0.7705 0.5561 0.9484 0.074 Uiso 1 1 calc R U . . .

loop_
_atom_site_aniso_label
_atom_site_aniso_U_11
_atom_site_aniso_U_22
_atom_site_aniso_U_33
_atom_site_aniso_U_23
_atom_site_aniso_U_13
_atom_site_aniso_U_12
S1 0.0314(5) 0.0401(5) 0.0405(5) -0.0050(4) 0.0140(4) 0.0000(4)
S2 0.0338(5) 0.0295(4) 0.0218(4) -0.0002(3) -0.0021(3) 0.0025(3)
P1 0.0224(4) 0.0239(4) 0.0217(4) 0.0019(3) 0.0020(3) 0.0026(3)
N1 0.0262(14) 0.0212(13) 0.0302(14) -0.0024(10) 0.0072(11) 0.0016(11)
N2 0.0271(14) 0.0253(13) 0.0207(12) 0.0027(10) 0.0001(10) 0.0050(11)
N3 0.0272(15) 0.0280(15) 0.0274(13) -0.0050(10) -0.0002(11) 0.0029(11)
N4 0.0236(14) 0.0245(14) 0.0315(14) 0.0011(11) 0.0020(11) 0.0011(11)
C1 0.0215(16) 0.0201(15) 0.0242(14) 0.0019(11) -0.0003(12) 0.0015(12)
C2 0.035(2) 0.040(2) 0.056(2) 0.0000(17) -0.0090(17) -0.0065(16)
C3 0.034(2) 0.043(2) 0.0311(17) -0.0080(14) -0.0045(14) 0.0012(16)
C4 0.0168(15) 0.0246(16) 0.0238(14) 0.0010(12) -0.0003(11) -0.0042(12)
C5 0.0259(18) 0.0275(17) 0.0374(18) 0.0013(13) 0.0016(14) -0.0007(13)
C6 0.0218(16) 0.0221(15) 0.0236(14) 0.0022(12) -0.0013(12) -0.0037(12)
C7 0.050(2) 0.0263(18) 0.046(2) -0.0011(15) 0.0012(17) -0.0108(16)
C8 0.0234(17) 0.0309(17) 0.0274(16) 0.0040(13) -0.0002(13) -0.0003(13)
C9 0.063(3) 0.039(2) 0.051(2) -0.0210(17) -0.016(2) 0.0150(19)
C10 0.0213(16) 0.0255(16) 0.0212(14) 0.0040(11) 0.0001(12) -0.0051(12)
C11 0.0331(19) 0.0254(17) 0.0370(18) -0.0090(13) 0.0003(14) 0.0010(14)
C12 0.0185(16) 0.0294(17) 0.0338(17) -0.0022(13) 0.0012(13) -0.0021(13)
C13 0.0190(17) 0.0333(18) 0.0362(17) 0.0002(14) -0.0001(13) -0.0005(13)
C14 0.0281(18) 0.0387(19) 0.0272(16) 0.0033(13) 0.0069(13) 0.0011(14)
C15 0.043(2) 0.0254(18) 0.046(2) 0.0022(14) 0.0026(16) 0.0035(15)
C16 0.0285(18) 0.0271(17) 0.0268(16) 0.0062(13) -0.0008(13) -0.0033(13)
C17 0.037(2) 0.042(2) 0.0321(17) -0.0088(15) 0.0016(15) 0.0053(16)
C18 0.0293(18) 0.0308(18) 0.0300(16) 0.0050(13) -0.0064(13) 0.0035(14)
C19 0.039(2) 0.0315(17) 0.0245(15) 0.0034(13) -0.0013(14) -0.0025(15)
C20 0.0288(18) 0.0349(18) 0.0274(16) -0.0085(13) -0.0062(13) 0.0083(14)
C21 0.0252(17) 0.0275(17) 0.0281(16) 0.0009(12) 0.0009(13) 0.0024(13)
C22 0.0288(19) 0.0288(18) 0.0436(19) -0.0040(14) -0.0016(15) -0.0060(14)
C23 0.0335(19) 0.0355(18) 0.0195(14) 0.0045(13) -0.0032(13) -0.0053(14)
C24 0.0275(18) 0.0321(18) 0.0287(16) -0.0029(13) 0.0053(13) 0.0028(14)
C25 0.041(2) 0.0333(18) 0.0232(16) -0.0012(13) 0.0050(14) -0.0023(15)
C26 0.0292(19) 0.0299(18) 0.0415(19) 0.0004(14) -0.0007(14) 0.0002(14)
C27 0.0222(17) 0.0309(18) 0.049(2) 0.0009(15) 0.0053(14) 0.0012(14)
C28 0.0255(19) 0.0328(19) 0.060(2) -0.0106(16) 0.0011(16) 0.0013(14)
C29 0.0291(17) 0.0248(16) 0.0225(14) 0.0030(12) -0.0005(12) -0.0010(13)
C30 0.044(2) 0.036(2) 0.043(2) -0.0076(15) -0.0095(17) 0.0071(16)
C31 0.0212(16) 0.0248(16) 0.0244(15) 0.0004(12) -0.0009(12) 0.0037(12)
C32 0.0273(19) 0.043(2) 0.051(2) -0.0207(17) -0.0008(16) -0.0005(16)
C33 0.0216(17) 0.0331(18) 0.0310(16) -0.0064(13) -0.0009(13) -0.0003(13)
C34 0.0269(17) 0.0228(15) 0.0220(14) 0.0004(11) -0.0015(12) 0.0000(12)
C35 0.044(2) 0.058(3) 0.045(2) -0.0137(18) 0.0117(17) 0.0126(19)
C36 0.0223(16) 0.0294(17) 0.0251(15) -0.0029(12) -0.0002(12) 0.0015(13)
C37 0.061(3) 0.063(3) 0.047(2) -0.023(2) 0.000(2) 0.026(2)
C38 0.0359(19) 0.0306(17) 0.0254(16) 0.0020(13) 0.0042(14) 0.0056(14)
N1S 0.074(3) 0.084(3) 0.059(2) -0.014(2) 0.026(2) -0.011(2)
C2S 0.039(2) 0.058(3) 0.040(2) 0.0038(19) 0.0036(17) -0.0071(19)
C3S 0.043(2) 0.050(2) 0.056(2) -0.0011(18) -0.0056(18) 0.0051(18)

loop_
_atom_type_symbol
_atom_type_description
_atom_type_scat_dispersion_real
_atom_type_scat_dispersion_imag
_atom_type_scat_source
C C 0.0033 0.0016 'International Tables Vol C Tables 4.2.6.8 and 6.1.1.4'
H H 0.0000 0.0000 'International Tables Vol C Tables 4.2.6.8 and 6.1.1.4'
N N 0.0061 0.0033 'International Tables Vol C Tables 4.2.6.8 and 6.1.1.4'
P P 0.1023 0.0942 'International Tables Vol C Tables 4.2.6.8 and 6.1.1.4'
S S 0.1246 0.1234 'International Tables Vol C Tables 4.2.6.8 and 6.1.1.4'

loop_
_geom_angle_atom_site_label_1
_geom_angle_atom_site_label_2
_geom_angle_atom_site_label_3
_geom_angle
_geom_angle_site_symmetry_1
_geom_angle_site_symmetry_3
_geom_angle_publ_flag
C17 S1 C36 89.07(15) . . ?
C33 S2 C4 88.96(14) . . ?
N1 P1 C1 108.89(14) . . ?
N1 P1 C29 101.59(13) . . ?
N2 P1 N1 116.73(13) . . ?
N2 P1 C1 107.67(13) . . ?
N2 P1 C29 115.80(14) . . ?
C1 P1 C29 105.45(13) . . ?
P1 N1 H1 119(2) . . ?
C34 N1 P1 126.2(2) . . ?
C34 N1 H1 113(2) . . ?
C10 N2 P1 122.9(2) . . ?
C36 N3 C20 111.4(3) . . ?
C4 N4 C12 111.5(2) . . ?
C8 C1 P1 119.5(2) . . ?
C21 C1 P1 120.6(2) . . ?
C21 C1 C8 119.5(3) . . ?
C7 C2 H2 119.7 . . ?
C26 C2 H2 119.7 . . ?
C26 C2 C7 120.6(3) . . ?
C32 C3 H3 120.9 . . ?
C32 C3 C33 118.1(3) . . ?
C33 C3 H3 120.9 . . ?
N4 C4 S2 115.1(2) . . ?
N4 C4 C6 120.8(3) . . ?
C6 C4 S2 124.2(2) . . ?
C15 C5 H5 120.1 . . ?
C15 C5 C29 119.8(3) . . ?
C29 C5 H5 120.1 . . ?
C10 C6 C4 123.8(3) . . ?
C16 C6 C4 116.6(3) . . ?
C16 C6 C10 119.5(3) . . ?
C2 C7 H7 120.0 . . ?
C15 C7 C2 120.0(3) . . ?
C15 C7 H7 120.0 . . ?
C1 C8 H8 120.0 . . ?
C14 C8 C1 120.0(3) . . ?
C14 C8 H8 120.0 . . ?
C30 C9 H9 119.2 . . ?
C30 C9 C37 121.5(4) . . ?
C37 C9 H9 119.2 . . ?
N2 C10 C6 118.5(2) . . ?
N2 C10 C38 124.5(3) . . ?
C38 C10 C6 117.0(3) . . ?
C22 C11 H11 119.7 . . ?
C24 C11 H11 119.7 . . ?
C24 C11 C22 120.6(3) . . ?
N4 C12 C27 124.8(3) . . ?
N4 C12 C33 114.9(3) . . ?
C33 C12 C27 120.3(3) . . ?
C22 C13 H13 119.0 . . ?
C22 C13 C31 122.0(3) . . ?
C31 C13 H13 119.0 . . ?
C8 C14 H14 120.0 . . ?
C8 C14 C19 119.9(3) . . ?
C19 C14 H14 120.0 . . ?
C5 C15 H15 119.8 . . ?
C7 C15 C5 120.3(3) . . ?
C7 C15 H15 119.8 . . ?
C6 C16 H16 118.9 . . ?
C23 C16 C6 122.1(3) . . ?
C23 C16 H16 118.9 . . ?
C20 C17 S1 110.5(2) . . ?
C20 C17 C35 121.3(3) . . ?
C35 C17 S1 128.2(3) . . ?
C19 C18 H18 120.0 . . ?
C21 C18 H18 120.0 . . ?
C21 C18 C19 119.9(3) . . ?
C14 C19 H19 119.9 . . ?
C18 C19 C14 120.3(3) . . ?
C18 C19 H19 119.9 . . ?
C17 C20 N3 114.0(3) . . ?
C30 C20 N3 125.8(3) . . ?
C30 C20 C17 120.2(3) . . ?
C1 C21 H21 119.8 . . ?
C18 C21 C1 120.3(3) . . ?
C18 C21 H21 119.8 . . ?
C11 C22 H22 120.5 . . ?
C13 C22 C11 119.0(3) . . ?
C13 C22 H22 120.5 . . ?
C16 C23 H23 120.6 . . ?
C16 C23 C25 118.9(3) . . ?
C25 C23 H23 120.6 . . ?
C11 C24 H24 119.6 . . ?
C11 C24 C34 120.8(3) . . ?
C34 C24 H24 119.6 . . ?
C23 C25 H25 120.0 . . ?
C38 C25 C23 120.1(3) . . ?
C38 C25 H25 120.0 . . ?
C2 C26 H26 120.1 . . ?
C2 C26 C29 119.9(3) . . ?
C29 C26 H26 120.1 . . ?
C12 C27 H27 120.8 . . ?
C28 C27 C12 118.4(3) . . ?
C28 C27 H27 120.8 . . ?
C27 C28 H28 119.6 . . ?
C27 C28 C32 120.8(3) . . ?
C32 C28 H28 119.6 . . ?
C5 C29 P1 122.7(2) . . ?
C26 C29 P1 117.9(2) . . ?
C26 C29 C5 119.4(3) . . ?
C9 C30 C20 118.2(4) . . ?
C9 C30 H30 120.9 . . ?
C20 C30 H30 120.9 . . ?
C13 C31 C34 118.3(3) . . ?
C13 C31 C36 119.2(3) . . ?
C34 C31 C36 122.4(3) . . ?
C3 C32 C28 121.6(3) . . ?
C3 C32 H32 119.2 . . ?
C28 C32 H32 119.2 . . ?
C3 C33 S2 129.8(3) . . ?
C3 C33 C12 120.6(3) . . ?
C12 C33 S2 109.5(2) . . ?
N1 C34 C31 119.8(2) . . ?
C24 C34 N1 120.9(3) . . ?
C24 C34 C31 119.3(3) . . ?
C17 C35 H35 121.3 . . ?
C37 C35 C17 117.3(4) . . ?
C37 C35 H35 121.3 . . ?
N3 C36 S1 115.0(2) . . ?
N3 C36 C31 124.8(3) . . ?
C31 C36 S1 120.2(2) . . ?
C9 C37 H37 119.3 . . ?
C35 C37 C9 121.5(3) . . ?
C35 C37 H37 119.3 . . ?
C10 C38 H38 118.8 . . ?
C25 C38 C10 122.4(3) . . ?
C25 C38 H38 118.8 . . ?
N1S C2S C3S 178.8(5) . . ?
C2S C3S H3SA 109.5 . . ?
C2S C3S H3SB 109.5 . . ?
C2S C3S H3SC 109.5 . . ?
H3SA C3S H3SB 109.5 . . ?
H3SA C3S H3SC 109.5 . . ?
H3SB C3S H3SC 109.5 . . ?

loop_
_geom_bond_atom_site_label_1
_geom_bond_atom_site_label_2
_geom_bond_distance
_geom_bond_site_symmetry_2
_geom_bond_publ_flag
S1 C17 1.729(4) . ?
S1 C36 1.751(3) . ?
S2 C4 1.759(3) . ?
S2 C33 1.744(3) . ?
P1 N1 1.661(3) . ?
P1 N2 1.580(2) . ?
P1 C1 1.792(3) . ?
P1 C29 1.808(3) . ?
N1 H1 0.873(18) . ?
N1 C34 1.404(4) . ?
N2 C10 1.385(3) . ?
N3 C20 1.394(4) . ?
N3 C36 1.308(4) . ?
N4 C4 1.303(4) . ?
N4 C12 1.387(4) . ?
C1 C8 1.398(4) . ?
C1 C21 1.392(4) . ?
C2 H2 0.9500 . ?
C2 C7 1.379(5) . ?
C2 C26 1.378(5) . ?
C3 H3 0.9500 . ?
C3 C32 1.382(5) . ?
C3 C33 1.392(4) . ?
C4 C6 1.464(4) . ?
C5 H5 0.9500 . ?
C5 C15 1.382(5) . ?
C5 C29 1.401(4) . ?
C6 C10 1.416(4) . ?
C6 C16 1.401(4) . ?
C7 H7 0.9500 . ?
C7 C15 1.378(5) . ?
C8 H8 0.9500 . ?
C8 C14 1.385(4) . ?
C9 H9 0.9500 . ?
C9 C30 1.377(5) . ?
C9 C37 1.386(6) . ?
C10 C38 1.409(4) . ?
C11 H11 0.9500 . ?
C11 C22 1.388(4) . ?
C11 C24 1.377(4) . ?
C12 C27 1.401(4) . ?
C12 C33 1.399(4) . ?
C13 H13 0.9500 . ?
C13 C22 1.380(4) . ?
C13 C31 1.397(4) . ?
C14 H14 0.9500 . ?
C14 C19 1.389(5) . ?
C15 H15 0.9500 . ?
C16 H16 0.9500 . ?
C16 C23 1.375(4) . ?
C17 C20 1.394(5) . ?
C17 C35 1.404(4) . ?
C18 H18 0.9500 . ?
C18 C19 1.386(4) . ?
C18 C21 1.383(4) . ?
C19 H19 0.9500 . ?
C20 C30 1.393(5) . ?
C21 H21 0.9500 . ?
C22 H22 0.9500 . ?
C23 H23 0.9500 . ?
C23 C25 1.391(4) . ?
C24 H24 0.9500 . ?
C24 C34 1.397(4) . ?
C25 H25 0.9500 . ?
C25 C38 1.378(4) . ?
C26 H26 0.9500 . ?
C26 C29 1.392(4) . ?
C27 H27 0.9500 . ?
C27 C28 1.379(5) . ?
C28 H28 0.9500 . ?
C28 C32 1.384(5) . ?
C30 H30 0.9500 . ?
C31 C34 1.411(4) . ?
C31 C36 1.468(4) . ?
C32 H32 0.9500 . ?
C35 H35 0.9500 . ?
C35 C37 1.375(6) . ?
C37 H37 0.9500 . ?
C38 H38 0.9500 . ?
N1S C2S 1.137(5) . ?
C2S C3S 1.454(5) . ?
C3S H3SA 0.9800 . ?
C3S H3SB 0.9800 . ?
C3S H3SC 0.9800 . ?
